data_2221908
loop_
_publ_author_name
'Hu, Zhen'
'Zhu, Zhi-Bo'

_publ_section_title
;
 Poly[diaqua(\m-oxalato)(\m-2-oxidopyridinium-3-carboxylato)lanthanum(III)]
;
_journal_coeditor_code BI2356
_journal_issue 6
_journal_name_full 'Acta Crystallographica Section E'
_journal_page_first m682
_journal_paper_doi 10.1107/S1600536809018194
_journal_volume 65
_journal_year 2009
_chemical_formula_iupac '[La (C6 H4 N O3) (C2 O4) (H2 O)2]'
_chemical_formula_moiety 'C8 H8 La N O9'
_chemical_formula_sum 'C8 H8 La N O9'
_chemical_formula_weight 401.06
_chemical_name_systematic
;
Poly[diaqua(\m-oxalato)(\m-2-oxidopyridinium-3-carboxylato)lanthanum(III)]
;
_space_group_IT_number 2
_symmetry_cell_setting triclinic
_symmetry_space_group_name_Hall '-P 1'
_symmetry_space_group_name_H-M 'P -1'
_atom_sites_solution_hydrogens geom
_atom_sites_solution_primary direct
_atom_sites_solution_secondary difmap
_audit_creation_method SHELXL-97
_cell_angle_alpha 109.281(3)
_cell_angle_beta 104.702(3)
_cell_angle_gamma 104.940(2)
_cell_formula_units_Z 2
_cell_length_a 8.0856(18)
_cell_length_b 8.5493(19)
_cell_length_c 9.388(3)
_cell_measurement_reflns_used 2827
_cell_measurement_temperature 293(2)
_cell_measurement_theta_max 28.25
_cell_measurement_theta_min 2.48
_cell_volume 549.5(2)
_computing_cell_refinement 'SAINT (Bruker, 2004)'
_computing_data_collection 'APEX2 (Bruker, 2004)'
_computing_data_reduction 'SAINT (Bruker, 2004)'
_computing_molecular_graphics 'SHELXTL (Sheldrick, 2008)'
_computing_publication_material 'SHELXTL (Sheldrick, 2008)'
_computing_structure_refinement 'SHELXL97 (Sheldrick, 2008)'
_computing_structure_solution 'SHELXS97 (Sheldrick, 2008)'
_diffrn_ambient_temperature 293(2)
_diffrn_measured_fraction_theta_full 0.982
_diffrn_measured_fraction_theta_max 0.982
_diffrn_measurement_device_type 'Bruker APEXII CCD'
_diffrn_measurement_method '\f and \w'
_diffrn_radiation_monochromator graphite
_diffrn_radiation_source 'fine-focus sealed tube'
_diffrn_radiation_type MoK\a
_diffrn_radiation_wavelength 0.71073
_diffrn_reflns_av_R_equivalents 0.0198
_diffrn_reflns_av_sigmaI/netI 0.0337
_diffrn_reflns_limit_h_max 9
_diffrn_reflns_limit_h_min -7
_diffrn_reflns_limit_k_max 10
_diffrn_reflns_limit_k_min -10
_diffrn_reflns_limit_l_max 11
_diffrn_reflns_limit_l_min -11
_diffrn_reflns_number 2843
_diffrn_reflns_theta_full 25.20
_diffrn_reflns_theta_max 25.20
_diffrn_reflns_theta_min 2.48
_diffrn_standards_number 0
_exptl_absorpt_coefficient_mu 3.934
_exptl_absorpt_correction_T_max 0.512
_exptl_absorpt_correction_T_min 0.460
_exptl_absorpt_correction_type multi-scan
_exptl_absorpt_process_details '(SADABS; Sheldrick, 2003)'
_exptl_crystal_colour colourless
_exptl_crystal_density_diffrn 2.424
_exptl_crystal_density_method 'not measured'
_exptl_crystal_description block
_exptl_crystal_F_000 384
_exptl_crystal_size_max 0.20
_exptl_crystal_size_mid 0.18
_exptl_crystal_size_min 0.17
_refine_diff_density_max 0.917
_refine_diff_density_min -1.369
_refine_ls_extinction_method none
_refine_ls_goodness_of_fit_ref 1.096
_refine_ls_hydrogen_treatment constr
_refine_ls_matrix_type full
_refine_ls_number_parameters 172
_refine_ls_number_reflns 1946
_refine_ls_number_restraints 0
_refine_ls_restrained_S_all 1.096
_refine_ls_R_factor_all 0.0260
_refine_ls_R_factor_gt 0.0251
_refine_ls_shift/su_max 0.000
_refine_ls_shift/su_mean 0.000
_refine_ls_structure_factor_coef Fsqd
_refine_ls_weighting_details 'calc w=1/[\s^2^(Fo^2^)+(0.0415P)^2^+0.4664P] where P=(Fo^2^+2Fc^2^)/3'
_refine_ls_weighting_scheme calc
_refine_ls_wR_factor_gt 0.0679
_refine_ls_wR_factor_ref 0.0685
_reflns_number_gt 1870
_reflns_number_total 1946
_reflns_threshold_expression I>2\s(I)
_cod_data_source_file bi2356.cif
_cod_data_source_block I
_cod_database_code 2221908
_cod_database_fobs_code 2221908

loop_
_symmetry_equiv_pos_as_xyz
'x, y, z'
'-x, -y, -z'

loop_
_atom_site_type_symbol
_atom_site_label
_atom_site_fract_x
_atom_site_fract_y
_atom_site_fract_z
_atom_site_U_iso_or_equiv
_atom_site_adp_type
_atom_site_calc_flag
_atom_site_refinement_flags
_atom_site_occupancy
_atom_site_disorder_assembly
_atom_site_disorder_group
C C1 0.5156(6) 0.3528(6) 0.7873(5) 0.0193(9) Uani d . 1 . .
C C2 0.4448(6) 0.2225(6) 0.8439(5) 0.0190(9) Uani d . 1 . .
C C3 0.5510(7) 0.2276(6) 0.9869(5) 0.0278(10) Uani d . 1 . .
H H3A 0.5043 0.1411 1.0209 0.033 Uiso calc R 1 . .
C C4 0.7265(7) 0.3590(7) 1.0820(6) 0.0340(12) Uani d . 1 . .
H H4A 0.7963 0.3617 1.1788 0.041 Uiso calc R 1 . .
C C5 0.7924(6) 0.4829(7) 1.0291(6) 0.0310(11) Uani d . 1 . .
H H5A 0.9085 0.5728 1.0910 0.037 Uiso calc R 1 . .
C C6 0.2549(6) 0.0837(6) 0.7555(5) 0.0195(9) Uani d . 1 . .
C C7 0.0124(6) 0.0944(6) 0.0035(5) 0.0209(9) Uani d . 1 . .
C C8 0.0714(6) 0.5526(5) 0.4754(5) 0.0180(8) Uani d . 1 . .
La La1 0.14649(3) 0.16626(3) 0.39929(2) 0.01432(11) Uani d . 1 . .
N N1 0.6911(5) 0.4769(5) 0.8873(5) 0.0253(8) Uani d . 1 . .
H H1A 0.7393 0.5561 0.8570 0.030 Uiso calc R 1 . .
O O1 0.1395(4) 0.0964(4) 0.6424(3) 0.0215(7) Uani d . 1 . .
O O2 0.2093(4) -0.0404(4) 0.7976(4) 0.0285(7) Uani d . 1 . .
O O3 0.4372(4) 0.3643(4) 0.6604(4) 0.0276(7) Uani d . 1 . .
O O4 0.1045(5) 0.2240(4) 0.1390(4) 0.0258(7) Uani d . 1 . .
O O5 -0.0601(5) 0.1020(4) -0.1273(4) 0.0275(7) Uani d . 1 . .
O O6 0.1897(4) 0.4906(4) 0.4461(4) 0.0238(7) Uani d . 1 . .
O O7 0.0581(4) 0.6932(4) 0.4686(4) 0.0263(7) Uani d . 1 . .
O O1W 0.4501(5) 0.2684(5) 0.3496(4) 0.0400(9) Uani d . 1 . .
H H1W 0.5512 0.3270 0.4309 0.060 Uiso d R 1 . .
H H2W 0.4721 0.1911 0.2808 0.060 Uiso d R 1 . .
O O2W 0.3055(5) -0.0633(5) 0.4169(4) 0.0329(8) Uani d . 1 . .
H H3W 0.2604 -0.1491 0.4396 0.049 Uiso d R 1 . .
H H4W 0.4214 -0.0254 0.4667 0.049 Uiso d PR 0.50 . .
H H4W' 0.2871 -0.1202 0.3175 0.049 Uiso d PR 0.50 . .

loop_
_atom_site_aniso_label
_atom_site_aniso_U_11
_atom_site_aniso_U_22
_atom_site_aniso_U_33
_atom_site_aniso_U_12
_atom_site_aniso_U_13
_atom_site_aniso_U_23
C1 0.018(2) 0.016(2) 0.018(2) 0.0023(17) 0.0060(17) 0.0040(17)
C2 0.017(2) 0.017(2) 0.0160(19) 0.0019(17) 0.0018(17) 0.0062(17)
C3 0.027(2) 0.023(2) 0.024(2) 0.002(2) 0.000(2) 0.012(2)
C4 0.024(3) 0.034(3) 0.024(2) 0.001(2) -0.011(2) 0.012(2)
C5 0.017(2) 0.029(3) 0.029(2) 0.001(2) -0.0042(19) 0.006(2)
C6 0.016(2) 0.020(2) 0.016(2) -0.0004(17) 0.0025(17) 0.0074(17)
C7 0.021(2) 0.024(2) 0.017(2) 0.0035(18) 0.0066(18) 0.0103(18)
C8 0.014(2) 0.014(2) 0.017(2) 0.0005(17) -0.0001(16) 0.0029(17)
La1 0.01183(15) 0.01383(16) 0.01434(15) 0.00163(11) 0.00223(11) 0.00694(11)
N1 0.0186(19) 0.022(2) 0.027(2) -0.0013(16) 0.0045(16) 0.0110(17)
O1 0.0154(15) 0.0253(17) 0.0172(15) 0.0003(13) -0.0005(12) 0.0118(13)
O2 0.0215(17) 0.0269(18) 0.0325(18) 0.0002(14) 0.0028(14) 0.0192(15)
O3 0.0211(17) 0.0312(18) 0.0235(16) -0.0002(14) 0.0014(14) 0.0163(14)
O4 0.0326(19) 0.0190(16) 0.0157(15) -0.0002(14) 0.0040(14) 0.0068(13)
O5 0.0369(19) 0.0238(16) 0.0163(15) 0.0085(15) 0.0030(14) 0.0093(13)
O6 0.0193(16) 0.0192(16) 0.0336(17) 0.0070(13) 0.0107(14) 0.0116(14)
O7 0.0294(18) 0.0209(16) 0.0373(18) 0.0110(14) 0.0169(15) 0.0177(14)
O1W 0.0197(18) 0.057(2) 0.0307(19) 0.0001(17) 0.0090(15) 0.0158(18)
O2W 0.0285(18) 0.040(2) 0.043(2) 0.0178(16) 0.0155(16) 0.0276(17)

loop_
_atom_type_symbol
_atom_type_description
_atom_type_scat_dispersion_real
_atom_type_scat_dispersion_imag
_atom_type_scat_source
C C 0.0033 0.0016 'International Tables Vol C Tables 4.2.6.8 and 6.1.1.4'
H H 0.0000 0.0000 'International Tables Vol C Tables 4.2.6.8 and 6.1.1.4'
La La -0.2871 2.4523 'International Tables Vol C Tables 4.2.6.8 and 6.1.1.4'
N N 0.0061 0.0033 'International Tables Vol C Tables 4.2.6.8 and 6.1.1.4'
O O 0.0106 0.0060 'International Tables Vol C Tables 4.2.6.8 and 6.1.1.4'

loop_
_geom_angle_atom_site_label_1
_geom_angle_atom_site_label_2
_geom_angle_atom_site_label_3
_geom_angle_site_symmetry_1
_geom_angle_site_symmetry_3
_geom_angle
_geom_angle_publ_flag
O3 C1 N1 . . 118.0(4) ?
O3 C1 C2 . . 127.4(4) ?
N1 C1 C2 . . 114.6(4) ?
C3 C2 C1 . . 120.0(4) ?
C3 C2 C6 . . 118.0(4) ?
C1 C2 C6 . . 121.9(4) ?
C2 C3 C4 . . 121.8(4) ?
C2 C3 H3A . . 119.1 ?
C4 C3 H3A . . 119.1 ?
C5 C4 C3 . . 118.1(4) ?
C5 C4 H4A . . 121.0 ?
C3 C4 H4A . . 121.0 ?
N1 C5 C4 . . 120.6(4) ?
N1 C5 H5A . . 119.7 ?
C4 C5 H5A . . 119.7 ?
O2 C6 O1 . . 121.1(4) ?
O2 C6 C2 . . 119.0(4) ?
O1 C6 C2 . . 119.8(4) ?
O4 C7 O5 . . 126.4(4) ?
O4 C7 C7 . 2 116.9(4) ?
O5 C7 C7 . 2 116.7(5) ?
O6 C8 O7 . . 126.1(4) ?
O6 C8 C8 . 2_566 117.3(4) ?
O7 C8 C8 . 2_566 116.6(4) ?
O1 La1 O6 . . 115.01(10) ?
O1 La1 O5 . 2 116.73(10) ?
O6 La1 O5 . 2 127.50(10) ?
O1 La1 O3 . . 65.68(10) ?
O6 La1 O3 . . 74.38(10) ?
O5 La1 O3 2 . 136.55(11) ?
O1 La1 O1W . . 121.99(10) ?
O6 La1 O1W . . 78.71(11) ?
O5 La1 O1W 2 . 81.66(11) ?
O3 La1 O1W . . 65.28(11) ?
O1 La1 O4 . . 172.10(10) ?
O6 La1 O4 . . 65.38(10) ?
O5 La1 O4 2 . 62.14(10) ?
O3 La1 O4 . . 120.98(10) ?
O1W La1 O4 . . 65.90(11) ?
O1 La1 O7 . 2_566 69.92(10) ?
O6 La1 O7 . 2_566 62.13(9) ?
O5 La1 O7 2 2_566 131.12(11) ?
O3 La1 O7 . 2_566 91.67(11) ?
O1W La1 O7 . 2_566 139.07(11) ?
O4 La1 O7 . 2_566 104.60(10) ?
O1 La1 O1 . 2_556 61.92(11) ?
O6 La1 O1 . 2_556 130.59(10) ?
O5 La1 O1 2 2_556 70.65(10) ?
O3 La1 O1 . 2_556 127.57(9) ?
O1W La1 O1 . 2_556 148.31(12) ?
O4 La1 O1 . 2_556 111.41(10) ?
O7 La1 O1 2_566 2_556 72.58(10) ?
O1 La1 O2W . . 68.95(10) ?
O6 La1 O2W . . 147.03(10) ?
O5 La1 O2W 2 . 64.56(10) ?
O3 La1 O2W . . 78.73(11) ?
O1W La1 O2W . . 72.87(12) ?
O4 La1 O2W . . 115.38(10) ?
O7 La1 O2W 2_566 . 138.08(10) ?
O1 La1 O2W 2_556 . 81.33(10) ?
O1 La1 O2 . 2_556 105.06(9) ?
O6 La1 O2 . 2_556 92.61(10) ?
O5 La1 O2 2 2_556 66.21(10) ?
O3 La1 O2 . 2_556 157.15(11) ?
O1W La1 O2 . 2_556 131.48(11) ?
O4 La1 O2 . 2_556 67.14(10) ?
O7 La1 O2 2_566 2_556 65.52(10) ?
O1 La1 O2 2_556 2_556 49.08(9) ?
O2W La1 O2 . 2_556 118.71(11) ?
C5 N1 C1 . . 124.9(4) ?
C5 N1 H1A . . 117.6 ?
C1 N1 H1A . . 117.6 ?
C6 O1 La1 . . 135.9(3) ?
C6 O1 La1 . 2_556 96.3(3) ?
La1 O1 La1 . 2_556 118.08(11) ?
C6 O2 La1 . 2_556 93.3(2) ?
C1 O3 La1 . . 136.4(3) ?
C7 O4 La1 . . 118.5(3) ?
C7 O5 La1 . 2 119.4(3) ?
C8 O6 La1 . . 120.7(3) ?
C8 O7 La1 . 2_566 119.8(3) ?
La1 O1W H1W . . 118.9 ?
La1 O1W H2W . . 118.3 ?
H1W O1W H2W . . 105.2 ?
La1 O2W H3W . . 122.1 ?
La1 O2W H4W . . 119.6 ?
H3W O2W H4W . . 105.2 ?
La1 O2W H4W' . . 101.0 ?
H3W O2W H4W' . . 100.6 ?
H4W O2W H4W' . . 105.2 ?

loop_
_geom_bond_atom_site_label_1
_geom_bond_atom_site_label_2
_geom_bond_site_symmetry_2
_geom_bond_distance
_geom_bond_publ_flag
C1 O3 . 1.248(5) ?
C1 N1 . 1.382(6) ?
C1 C2 . 1.437(6) ?
C2 C3 . 1.377(6) ?
C2 C6 . 1.489(6) ?
C3 C4 . 1.395(7) ?
C3 H3A . 0.930 ?
C4 C5 . 1.357(7) ?
C4 H4A . 0.930 ?
C5 N1 . 1.351(6) ?
C5 H5A . 0.930 ?
C6 O2 . 1.252(5) ?
C6 O1 . 1.279(5) ?
C7 O4 . 1.250(5) ?
C7 O5 . 1.251(5) ?
C7 C7 2 1.550(9) ?
C8 O6 . 1.253(5) ?
C8 O7 . 1.255(5) ?
C8 C8 2_566 1.537(8) ?
La1 O1 . 2.553(3) ?
La1 O6 . 2.574(3) ?
La1 O5 2 2.582(3) ?
La1 O3 . 2.585(3) ?
La1 O1W . 2.598(3) ?
La1 O4 . 2.606(3) ?
La1 O7 2_566 2.608(3) ?
La1 O1 2_556 2.612(3) ?
La1 O2W . 2.634(3) ?
La1 O2 2_556 2.691(3) ?
N1 H1A . 0.860 ?
O1 La1 2_556 2.612(3) ?
O2 La1 2_556 2.691(3) ?
O5 La1 2 2.582(3) ?
O7 La1 2_566 2.608(3) ?
O1W H1W . 0.850 ?
O1W H2W . 0.850 ?
O2W H3W . 0.850 ?
O2W H4W . 0.850 ?
O2W H4W' . 0.850 ?

loop_
_geom_hbond_atom_site_label_D
_geom_hbond_atom_site_label_H
_geom_hbond_atom_site_label_A
_geom_hbond_site_symmetry_A
_geom_hbond_distance_DH
_geom_hbond_distance_HA
_geom_hbond_distance_DA
_geom_hbond_angle_DHA
N1 H1A O4 2_666 0.86 1.96 2.789(5) 162
O1W H1W O6 2_666 0.85 2.01 2.805(5) 155
O2W H4W O2W 2_656 0.85 2.00 2.853(7) 180
O2W H3W O7 1_545 0.85 1.97 2.753(5) 152

loop_
_geom_torsion_atom_site_label_1
_geom_torsion_atom_site_label_2
_geom_torsion_atom_site_label_3
_geom_torsion_atom_site_label_4
_geom_torsion_site_symmetry_1
_geom_torsion_site_symmetry_2
_geom_torsion_site_symmetry_3
_geom_torsion_site_symmetry_4
_geom_torsion
_geom_torsion_publ_flag
O3 C1 C2 C3 . . . . 179.2(4) ?
N1 C1 C2 C3 . . . . -0.4(6) ?
O3 C1 C2 C6 . . . . -3.1(7) ?
N1 C1 C2 C6 . . . . 177.2(4) ?
C1 C2 C3 C4 . . . . 1.3(7) ?
C6 C2 C3 C4 . . . . -176.5(4) ?
C2 C3 C4 C5 . . . . -0.6(8) ?
C3 C4 C5 N1 . . . . -0.8(8) ?
C3 C2 C6 O2 . . . . -11.8(6) ?
C1 C2 C6 O2 . . . . 170.5(4) ?
C3 C2 C6 O1 . . . . 165.6(4) ?
C1 C2 C6 O1 . . . . -12.0(6) ?
C4 C5 N1 C1 . . . . 1.7(7) ?
O3 C1 N1 C5 . . . . 179.3(4) ?
C2 C1 N1 C5 . . . . -1.0(6) ?
O2 C6 O1 La1 . . . . -137.1(4) ?
C2 C6 O1 La1 . . . . 45.4(6) ?
O2 C6 O1 La1 . . . 2_556 5.4(4) ?
C2 C6 O1 La1 . . . 2_556 -172.0(3) ?
O6 La1 O1 C6 . . . . -98.9(4) ?
O5 La1 O1 C6 2 . . . 90.3(4) ?
O3 La1 O1 C6 . . . . -41.3(4) ?
O1W La1 O1 C6 . . . . -6.8(4) ?
O7 La1 O1 C6 2_566 . . . -142.8(4) ?
O1 La1 O1 C6 2_556 . . . 136.7(5) ?
O2W La1 O1 C6 . . . . 45.5(4) ?
O2 La1 O1 C6 2_556 . . . 160.9(4) ?
O6 La1 O1 La1 . . . 2_556 124.39(13) ?
O5 La1 O1 La1 2 . . 2_556 -46.43(16) ?
O3 La1 O1 La1 . . . 2_556 -178.07(17) ?
O1W La1 O1 La1 . . . 2_556 -143.50(14) ?
O7 La1 O1 La1 2_566 . . 2_556 80.43(14) ?
O1 La1 O1 La1 2_556 . . 2_556 0.0 ?
O2W La1 O1 La1 . . . 2_556 -91.27(15) ?
O2 La1 O1 La1 2_556 . . 2_556 24.16(15) ?
O1 C6 O2 La1 . . . 2_556 -5.2(4) ?
C2 C6 O2 La1 . . . 2_556 172.2(3) ?
N1 C1 O3 La1 . . . . 168.2(3) ?
C2 C1 O3 La1 . . . . -11.5(7) ?
O1 La1 O3 C1 . . . . 22.7(4) ?
O6 La1 O3 C1 . . . . 150.2(4) ?
O5 La1 O3 C1 2 . . . -81.2(4) ?
O1W La1 O3 C1 . . . . -125.3(4) ?
O4 La1 O3 C1 . . . . -162.1(4) ?
O7 La1 O3 C1 2_566 . . . 89.7(4) ?
O1 La1 O3 C1 2_556 . . . 20.6(5) ?
O2W La1 O3 C1 . . . . -49.1(4) ?
O2 La1 O3 C1 2_556 . . . 92.9(5) ?
O5 C7 O4 La1 . . . . 160.6(4) ?
C7 C7 O4 La1 2 . . . -20.2(6) ?
O6 La1 O4 C7 . . . . -157.7(3) ?
O5 La1 O4 C7 2 . . . 20.9(3) ?
O3 La1 O4 C7 . . . . 150.7(3) ?
O1W La1 O4 C7 . . . . 114.1(3) ?
O7 La1 O4 C7 2_566 . . . -108.3(3) ?
O1 La1 O4 C7 2_556 . . . -31.6(4) ?
O2W La1 O4 C7 . . . . 58.8(3) ?
O2 La1 O4 C7 2_556 . . . -53.3(3) ?
O4 C7 O5 La1 . . . 2 159.7(4) ?
C7 C7 O5 La1 2 . . 2 -19.6(6) ?
O7 C8 O6 La1 . . . . -165.0(3) ?
C8 C8 O6 La1 2_566 . . . 15.1(6) ?
O1 La1 O6 C8 . . . . -63.1(3) ?
O5 La1 O6 C8 2 . . . 106.6(3) ?
O3 La1 O6 C8 . . . . -116.0(3) ?
O1W La1 O6 C8 . . . . 176.7(3) ?
O4 La1 O6 C8 . . . . 108.2(3) ?
O7 La1 O6 C8 2_566 . . . -15.6(3) ?
O1 La1 O6 C8 2_556 . . . 10.4(4) ?
O2W La1 O6 C8 . . . . -152.6(3) ?
O2 La1 O6 C8 2_556 . . . 44.9(3) ?
O6 C8 O7 La1 . . . 2_566 -165.3(3) ?
C8 C8 O7 La1 2_566 . . 2_566 14.7(6) ?
